data_7719100
loop_
_publ_author_name
'Ngwenya, Vuyelwa'
'Stevens, Michael A.'
'Gardiner, Michael G.'
'Colebatch, Annie L.'

_publ_section_title
;
 Nickel-ruthenium heterobimetallic complexes of a dinucleating
 unsymmetrical pincer ligand.
;
_journal_issue 31
_journal_name_full 'Dalton transactions (Cambridge, England : 2003)'
_journal_page_first 11935
_journal_page_last 11942
_journal_paper_doi 10.1039/d5dt01568e
_journal_volume 54
_journal_year 2025
_chemical_formula_moiety 'C23 H31 Cl N4 Ni P, Cl'
_chemical_formula_sum 'C23 H31 Cl2 N4 Ni P'
_chemical_formula_weight 524.10
_space_group_crystal_system monoclinic
_space_group_IT_number 14
_space_group_name_Hall '-P 2ybc'
_space_group_name_H-M_alt 'P 1 21/c 1'
_atom_sites_solution_hydrogens mixed
_audit_creation_date 2025-03-27
_audit_creation_method
;
Olex2 1.5
(compiled 2023.08.24 svn.re1ec1418 for OlexSys, GUI svn.r6817)
;
_audit_update_record
;
2025-04-17 deposited with the CCDC.	2025-07-15 downloaded from the CCDC.
;
_cell_angle_alpha 90
_cell_angle_beta 99.576(2)
_cell_angle_gamma 90
_cell_formula_units_Z 4
_cell_length_a 25.2527(4)
_cell_length_b 7.05760(10)
_cell_length_c 15.4960(2)
_cell_measurement_reflns_used 7075
_cell_measurement_temperature 150.00(10)
_cell_measurement_theta_max 76.0610
_cell_measurement_theta_min 5.3090
_cell_volume 2723.27(7)
_computing_cell_refinement 'CrysAlisPro 1.171.42.49 (Rigaku OD, 2022)'
_computing_data_collection 'CrysAlisPro 1.171.42.49 (Rigaku OD, 2022)'
_computing_data_reduction 'CrysAlisPro 1.171.42.49 (Rigaku OD, 2022)'
_computing_molecular_graphics 'Olex2 1.5 (Dolomanov et al., 2009)'
_computing_publication_material 'Olex2 1.5 (Dolomanov et al., 2009)'
_computing_structure_refinement 'SHELXL 2018/3 (Sheldrick, 2015)'
_computing_structure_solution 'SHELXT  (Sheldrick, 2015)'
_diffrn_ambient_temperature 150.00(10)
_diffrn_detector_area_resol_mean 10.0000
_diffrn_detector_type HyPix
_diffrn_measured_fraction_theta_full 0.998
_diffrn_measured_fraction_theta_max 0.998
_diffrn_measurement_details
;
List of Runs (angles in degrees, time in seconds):

  # Type    Start    End  Width  t~exp~   \w     \q     \k     \f   Frames
#--------------------------------------------------------------------------
  1  \w     -1.00  26.00   0.50   15.00    --  -46.20  23.00 102.00   54
  2  \w   -121.00 -33.00   0.50   15.00    --  -46.20 -23.00 -62.00  176
  3  \w     12.00  40.00   0.50   15.00    --   46.20 -23.00 -62.00   56
  4  \w     53.00  78.00   0.50   15.00    --   46.20  23.00 102.00   50
  5  \w     93.00 165.00   0.50   60.00    --  106.49  23.00 102.00  144
  6  \w    -22.00   9.00   0.50   15.00    --  -46.20  38.00 -90.00   62
  7  \w     -5.00  20.00   0.50   15.00    --  -46.20  38.00 120.00   50
  8  \w    -85.00 -41.00   0.50   15.00    --  -46.20 -38.00-150.00   88
  9  \w     -6.00  30.00   0.50   15.00    --  -46.20  19.00-120.00   72
 10  \w     33.00  65.00   0.50   15.00    --   46.20-125.00-150.00   64
 11  \w     31.00  57.00   0.50   60.00    --  106.49 -30.00 120.00   52
 12  \w     36.00  63.00   0.50   60.00    --  106.49 -45.00-180.00   54
 13  \w     35.00  73.00   0.50   60.00    --  106.49 -45.00 -60.00   76
 14  \w     39.00  73.00   0.50   60.00    --  106.49 -45.00 -30.00   68
 15  \w     79.00 106.00   0.50   60.00    --  106.49 -95.00-150.00   54
 16  \w     31.00  57.00   0.50   60.00    --  106.49 -30.00-180.00   52
 17  \w     35.00  64.00   0.50   60.00    --  106.49 -45.00-150.00   58
 18  \w     33.00  58.00   0.50   60.00    --  106.49 -95.00-150.00   50
 19  \w     37.00  68.00   0.50   60.00    --  106.49 -95.00 120.00   62
 20  \w     32.00  57.00   0.50   60.00    --  106.49 -30.00 -90.00   50
 21  \w     74.00 103.00   0.50   60.00    --  106.49 -95.00 120.00   58
 22  \w     34.00  63.00   0.50   60.00    --  106.49 -45.00 -90.00   58
 23  \w     39.00  70.00   0.50   60.00    --  106.49 -45.00   0.00   62
 24  \w     40.00  73.00   0.50   60.00    --  106.49 -45.00 120.00   66
 25  \w     36.00  61.00   0.50   60.00    --  106.49 -45.00  90.00   50
 26  \w     56.00  91.00   0.50   60.00    --  106.49 -61.00 150.00   70
;
_diffrn_measurement_device 'four-circle diffractometer'
_diffrn_measurement_device_type 'SuperNova, Dual, Cu at home/near, HyPix'
_diffrn_measurement_method '\w scans'
_diffrn_radiation_type CuK\a
_diffrn_radiation_wavelength 1.54184
_diffrn_reflns_av_R_equivalents 0.0283
_diffrn_reflns_av_unetI/netI 0.0295
_diffrn_reflns_Laue_measured_fraction_full 0.998
_diffrn_reflns_Laue_measured_fraction_max 0.998
_diffrn_reflns_limit_h_max 30
_diffrn_reflns_limit_h_min -29
_diffrn_reflns_limit_k_max 8
_diffrn_reflns_limit_k_min -5
_diffrn_reflns_limit_l_max 18
_diffrn_reflns_limit_l_min -18
_diffrn_reflns_number 13903
_diffrn_reflns_point_group_measured_fraction_full 0.998
_diffrn_reflns_point_group_measured_fraction_max 0.998
_diffrn_reflns_theta_full 67.060
_diffrn_reflns_theta_max 67.060
_diffrn_reflns_theta_min 3.550
_exptl_absorpt_coefficient_mu 3.510
_exptl_absorpt_correction_T_max 1.00000
_exptl_absorpt_correction_T_min 0.85113
_exptl_absorpt_correction_type multi-scan
_exptl_absorpt_process_details
;
CrysAlisPro 1.171.42.49 (Rigaku Oxford Diffraction, 2022)
Empirical absorption correction using spherical harmonics,
implemented in SCALE3 ABSPACK scaling algorithm.
;
_exptl_crystal_colour 'clear yellow'
_exptl_crystal_colour_lustre clear
_exptl_crystal_colour_primary yellow
_exptl_crystal_density_diffrn 1.278
_exptl_crystal_description block
_exptl_crystal_F_000 1096
_exptl_crystal_size_max 0.226
_exptl_crystal_size_mid 0.116
_exptl_crystal_size_min 0.041
_refine_diff_density_max 0.723
_refine_diff_density_min -0.274
_refine_diff_density_rms 0.064
_refine_ls_extinction_method none
_refine_ls_goodness_of_fit_ref 1.041
_refine_ls_hydrogen_treatment mixed
_refine_ls_matrix_type full
_refine_ls_number_parameters 305
_refine_ls_number_reflns 4861
_refine_ls_number_restraints 0
_refine_ls_restrained_S_all 1.041
_refine_ls_R_factor_all 0.0497
_refine_ls_R_factor_gt 0.0406
_refine_ls_shift/su_max 0.001
_refine_ls_shift/su_mean 0.000
_refine_ls_structure_factor_coef Fsqd
_refine_ls_weighting_details 'w=1/[\s^2^(Fo^2^)+(0.0636P)^2^+1.3371P] where P=(Fo^2^+2Fc^2^)/3'
_refine_ls_weighting_scheme calc
_refine_ls_wR_factor_gt 0.1031
_refine_ls_wR_factor_ref 0.1077
_reflns_Friedel_coverage 0.000
_reflns_number_gt 4138
_reflns_number_total 4861
_reflns_threshold_expression 'I > 2\s(I)'
_cod_data_source_file d5dt01568e2.cif
_cod_data_source_block ni1
_cod_depositor_comments 'Adding full bibliography for 7719100--7719106.cif.'
_cod_database_code 7719100
_shelx_shelxl_version_number 2018/3
_shelx_space_group_comment
;
The symmetry employed for this shelxl refinement is uniquely defined
by the following loop, which should always be used as a source of
symmetry information in preference to the above space-group names.
They are only intended as comments.
;
_shelx_estimated_absorpt_t_max 0.869
_shelx_estimated_absorpt_t_min 0.504
_olex2_refinement_description
;
1. Others
 Fixed Sof: Cl04(0.7) Cl2(0.3)
2.a Secondary CH2 refined with riding coordinates:
 C15(H15A,H15B)
2.b Aromatic/amide H refined with riding coordinates:
 N2(H2), C8(H8), C13(H13), C11(H11), C12(H12), C3(H3), C5(H5), C4(H4)
2.c Idealised Me refined as rotating group:
 C22(H22A,H22B,H22C), C19(H19A,H19B,H19C), C17(H17A,H17B,H17C), C23(H23A,H23B,
 H23C), C21(H21A,H21B,H21C), C1(H1A,H1B,H1C)
;
_olex2_submission_special_instructions 'No special instructions were received'
_oxdiff_exptl_absorpt_empirical_details
;
Empirical correction (ABSPACK) includes:
- Absorption correction using spherical harmonics
- Frame scaling
;

loop_
_space_group_symop_operation_xyz
'x, y, z'
'-x, y+1/2, -z+1/2'
'-x, -y, -z'
'x, -y-1/2, z-1/2'

loop_
_atom_site_label
_atom_site_type_symbol
_atom_site_fract_x
_atom_site_fract_y
_atom_site_fract_z
_atom_site_U_iso_or_equiv
_atom_site_adp_type
_atom_site_occupancy
_atom_site_site_symmetry_order
_atom_site_calc_flag
_atom_site_refinement_flags_posn
_atom_site_refinement_flags_adp
_atom_site_refinement_flags_occupancy
_atom_site_disorder_assembly
_atom_site_disorder_group
Ni1 Ni 0.30171(2) 0.75656(6) 0.76590(2) 0.02680(13) Uani 1 1 d . . . . .
Cl1 Cl 0.35656(2) 0.54813(8) 0.73315(4) 0.03030(15) Uani 1 1 d . . . . .
P1 P 0.36161(3) 0.92016(8) 0.85146(4) 0.02472(15) Uani 1 1 d . . . . .
Cl04 Cl 0.28295(8) 0.1633(5) 0.5813(2) 0.0387(6) Uani 0.7 1 d . . P A 1
N3 N 0.23674(9) 0.6292(3) 0.70957(13) 0.0313(5) Uani 1 1 d . . . . .
N4 N 0.25164(9) 0.9349(3) 0.79492(13) 0.0299(5) Uani 1 1 d . . . . .
N2 N 0.22251(9) 0.4666(3) 0.66734(14) 0.0333(5) Uani 1 1 d . . . . .
H2 H 0.244444 0.390009 0.648363 0.040 Uiso 1 1 calc R U . . .
N1 N 0.16448(9) 0.1419(3) 0.57713(14) 0.0364(5) Uani 1 1 d . . . . .
C16 C 0.42560(10) 0.9920(4) 0.81478(15) 0.0281(5) Uani 1 1 d . . . . .
C14 C 0.26577(11) 1.0984(4) 0.83828(16) 0.0323(6) Uani 1 1 d . . . . .
C9 C 0.19136(11) 0.7066(4) 0.72800(17) 0.0342(6) Uani 1 1 d . . . . .
C20 C 0.37121(11) 0.8195(4) 0.96483(15) 0.0300(5) Uani 1 1 d . . . . .
C10 C 0.19886(11) 0.8864(4) 0.77531(16) 0.0342(6) Uani 1 1 d . . . . .
C7 C 0.16883(11) 0.4397(4) 0.65870(17) 0.0342(6) Uani 1 1 d . . . . .
C22 C 0.40892(12) 0.9427(4) 1.02947(16) 0.0360(6) Uani 1 1 d . . . . .
H22A H 0.444176 0.941679 1.013964 0.054 Uiso 1 1 calc R U . . .
H22B H 0.410629 0.893365 1.087601 0.054 Uiso 1 1 calc R U . . .
H22C H 0.395580 1.070298 1.027342 0.054 Uiso 1 1 calc R U . . .
C15 C 0.32399(11) 1.1424(4) 0.85637(17) 0.0330(6) Uani 1 1 d . . . . .
H15A H 0.333337 1.199243 0.913875 0.040 Uiso 1 1 calc R U . . .
H15B H 0.332933 1.231335 0.813303 0.040 Uiso 1 1 calc R U . . .
C19 C 0.46884(11) 0.8386(4) 0.83363(17) 0.0347(6) Uani 1 1 d . . . . .
H19A H 0.478570 0.821924 0.895733 0.052 Uiso 1 1 calc R U . . .
H19B H 0.499905 0.876215 0.809605 0.052 Uiso 1 1 calc R U . . .
H19C H 0.455174 0.721425 0.807377 0.052 Uiso 1 1 calc R U . . .
C18 C 0.44698(12) 1.1808(4) 0.85736(17) 0.0319(6) Uani 1 1 d . . . . .
H18A H 0.4238(14) 1.279(5) 0.839(2) 0.048 Uiso 1 1 d . U . . .
H18B H 0.4809(14) 1.218(5) 0.837(2) 0.048 Uiso 1 1 d . U . . .
C17 C 0.41148(12) 1.0221(4) 0.71480(16) 0.0375(6) Uani 1 1 d . . . . .
H17A H 0.400357 0.903848 0.686895 0.056 Uiso 1 1 calc R U . . .
H17B H 0.442480 1.068523 0.693046 0.056 Uiso 1 1 calc R U . . .
H17C H 0.382842 1.112544 0.702345 0.056 Uiso 1 1 calc R U . . .
C23 C 0.39237(13) 0.6161(4) 0.96511(16) 0.0367(6) Uani 1 1 d . . . . .
H23A H 0.369086 0.542266 0.922656 0.055 Uiso 1 1 calc R U . . .
H23B H 0.393390 0.561733 1.022147 0.055 Uiso 1 1 calc R U . . .
H23C H 0.427902 0.616897 0.950708 0.055 Uiso 1 1 calc R U . . .
C8 C 0.14744(11) 0.5925(4) 0.69741(18) 0.0380(6) Uani 1 1 d . . . . .
H8 H 0.111653 0.613852 0.701888 0.046 Uiso 1 1 calc R U . . .
C6 C 0.13929(12) 0.2734(4) 0.61975(18) 0.0372(6) Uani 1 1 d . . . . .
C21 C 0.31544(12) 0.8141(4) 0.99266(17) 0.0366(6) Uani 1 1 d . . . . .
H21A H 0.301746 0.940772 0.994099 0.055 Uiso 1 1 calc R U . . .
H21B H 0.318411 0.758375 1.049770 0.055 Uiso 1 1 calc R U . . .
H21C H 0.291413 0.739887 0.951447 0.055 Uiso 1 1 calc R U . . .
C2 C 0.13951(12) -0.0173(4) 0.54267(19) 0.0409(6) Uani 1 1 d . . . . .
C13 C 0.22644(12) 1.2157(4) 0.86283(19) 0.0413(7) Uani 1 1 d . . . . .
H13 H 0.236129 1.328918 0.891939 0.050 Uiso 1 1 calc R U . . .
C11 C 0.15908(12) 0.9965(5) 0.79969(19) 0.0422(7) Uani 1 1 d . . . . .
H11 H 0.123295 0.959433 0.786734 0.051 Uiso 1 1 calc R U . . .
C12 C 0.17334(13) 1.1639(5) 0.8440(2) 0.0469(7) Uani 1 1 d . . . . .
H12 H 0.147050 1.241074 0.860907 0.056 Uiso 1 1 calc R U . . .
C3 C 0.08676(13) -0.0481(5) 0.5513(2) 0.0493(8) Uani 1 1 d . . . . .
H3 H 0.069249 -0.157491 0.528460 0.059 Uiso 1 1 calc R U . . .
C5 C 0.08624(12) 0.2454(5) 0.6273(2) 0.0456(7) Uani 1 1 d . . . . .
H5 H 0.068040 0.335510 0.654918 0.055 Uiso 1 1 calc R U . . .
C4 C 0.06017(13) 0.0821(5) 0.5935(2) 0.0507(8) Uani 1 1 d . . . . .
H4 H 0.024600 0.061221 0.599469 0.061 Uiso 1 1 calc R U . . .
C1 C 0.17105(14) -0.1498(5) 0.4957(2) 0.0501(8) Uani 1 1 d . . . . .
H1A H 0.168434 -0.110534 0.435826 0.075 Uiso 1 1 calc R U . . .
H1B H 0.156980 -0.275813 0.497754 0.075 Uiso 1 1 calc R U . . .
H1C H 0.208014 -0.148319 0.523323 0.075 Uiso 1 1 calc R U . . .
Cl2 Cl 0.2911(3) 0.1804(14) 0.5833(5) 0.075(3) Uani 0.3 1 d . . P B -1
H18C H 0.4531(12) 1.175(5) 0.919(2) 0.041(8) Uiso 1 1 d . . . . .

loop_
_atom_site_aniso_label
_atom_site_aniso_U_11
_atom_site_aniso_U_22
_atom_site_aniso_U_33
_atom_site_aniso_U_23
_atom_site_aniso_U_13
_atom_site_aniso_U_12
Ni1 0.0339(2) 0.0217(2) 0.0249(2) -0.00045(15) 0.00518(16) -0.00119(17)
Cl1 0.0417(3) 0.0230(3) 0.0272(3) -0.0009(2) 0.0088(2) 0.0009(2)
P1 0.0338(3) 0.0183(3) 0.0224(3) 0.0010(2) 0.0058(2) -0.0008(2)
Cl04 0.0275(5) 0.0355(11) 0.0526(12) -0.0162(8) 0.0051(5) 0.0000(6)
N3 0.0356(11) 0.0269(11) 0.0307(10) -0.0016(8) 0.0031(9) -0.0035(9)
N4 0.0356(11) 0.0261(11) 0.0285(10) 0.0030(8) 0.0061(9) 0.0002(9)
N2 0.0346(11) 0.0318(12) 0.0338(11) -0.0038(9) 0.0061(9) -0.0008(10)
N1 0.0421(13) 0.0290(12) 0.0375(11) -0.0031(9) 0.0047(10) -0.0039(10)
C16 0.0366(13) 0.0238(12) 0.0252(11) -0.0009(9) 0.0091(10) -0.0049(10)
C14 0.0414(15) 0.0230(12) 0.0326(13) 0.0035(10) 0.0059(11) 0.0037(11)
C9 0.0326(13) 0.0350(15) 0.0348(13) 0.0023(11) 0.0051(11) 0.0004(12)
C20 0.0451(15) 0.0262(13) 0.0203(11) 0.0006(9) 0.0097(10) -0.0015(11)
C10 0.0387(14) 0.0305(14) 0.0343(13) 0.0017(11) 0.0083(11) 0.0027(12)
C7 0.0348(14) 0.0321(15) 0.0359(13) -0.0008(11) 0.0059(11) -0.0017(12)
C22 0.0515(16) 0.0330(14) 0.0238(12) -0.0025(10) 0.0076(11) -0.0031(13)
C15 0.0420(15) 0.0203(12) 0.0365(13) 0.0004(10) 0.0062(11) 0.0015(11)
C19 0.0358(14) 0.0325(14) 0.0370(13) -0.0058(11) 0.0102(11) -0.0002(12)
C18 0.0386(15) 0.0264(14) 0.0309(13) -0.0017(10) 0.0061(11) -0.0065(12)
C17 0.0534(17) 0.0342(15) 0.0258(13) -0.0007(10) 0.0093(11) -0.0117(13)
C23 0.0609(18) 0.0244(13) 0.0249(12) 0.0053(10) 0.0080(11) 0.0029(13)
C8 0.0345(14) 0.0373(15) 0.0432(15) -0.0030(12) 0.0092(11) -0.0033(12)
C6 0.0399(15) 0.0355(15) 0.0359(13) -0.0018(11) 0.0053(11) -0.0044(12)
C21 0.0499(16) 0.0334(15) 0.0285(12) 0.0018(11) 0.0123(11) -0.0035(13)
C2 0.0480(16) 0.0341(15) 0.0401(14) -0.0019(12) 0.0055(12) -0.0054(13)
C13 0.0469(16) 0.0297(15) 0.0475(16) -0.0047(12) 0.0086(13) 0.0061(13)
C11 0.0373(15) 0.0431(17) 0.0471(16) -0.0007(13) 0.0097(12) 0.0026(13)
C12 0.0476(17) 0.0402(17) 0.0551(17) -0.0044(14) 0.0148(14) 0.0084(15)
C3 0.0489(17) 0.0427(18) 0.0544(18) -0.0075(14) 0.0030(14) -0.0135(15)
C5 0.0380(15) 0.0458(18) 0.0543(17) -0.0083(14) 0.0115(13) -0.0064(14)
C4 0.0369(15) 0.052(2) 0.0631(19) -0.0052(16) 0.0094(14) -0.0110(15)
C1 0.0559(19) 0.0364(17) 0.0595(19) -0.0104(14) 0.0141(15) -0.0080(15)
Cl2 0.150(7) 0.044(3) 0.035(3) -0.003(2) 0.023(3) 0.006(4)

loop_
_atom_type_symbol
_atom_type_description
_atom_type_scat_dispersion_real
_atom_type_scat_dispersion_imag
_atom_type_scat_source
C C 0.0181 0.0091 'International Tables Vol C Tables 4.2.6.8 and 6.1.1.4'
H H 0.0000 0.0000 'International Tables Vol C Tables 4.2.6.8 and 6.1.1.4'
Cl Cl 0.3639 0.7018 'International Tables Vol C Tables 4.2.6.8 and 6.1.1.4'
N N 0.0311 0.0180 'International Tables Vol C Tables 4.2.6.8 and 6.1.1.4'
Ni Ni -3.0029 0.5091 'International Tables Vol C Tables 4.2.6.8 and 6.1.1.4'
P P 0.2955 0.4335 'International Tables Vol C Tables 4.2.6.8 and 6.1.1.4'

loop_
_geom_angle_atom_site_label_1
_geom_angle_atom_site_label_2
_geom_angle_atom_site_label_3
_geom_angle
_geom_angle_site_symmetry_1
_geom_angle_site_symmetry_3
_geom_angle_publ_flag
Cl1 Ni1 P1 95.61(3) . . ?
N3 Ni1 Cl1 96.13(7) . . ?
N3 Ni1 P1 165.87(7) . . ?
N4 Ni1 Cl1 178.25(7) . . ?
N4 Ni1 P1 85.77(7) . . ?
N4 Ni1 N3 82.36(9) . . ?
C16 P1 Ni1 120.54(8) . . ?
C16 P1 C20 113.86(12) . . ?
C20 P1 Ni1 109.84(9) . . ?
C15 P1 Ni1 99.57(9) . . ?
C15 P1 C16 105.05(12) . . ?
C15 P1 C20 105.74(12) . . ?
N2 N3 Ni1 138.79(18) . . ?
N2 N3 C9 106.5(2) . . ?
C9 N3 Ni1 113.73(17) . . ?
C14 N4 Ni1 123.68(18) . . ?
C14 N4 C10 119.5(2) . . ?
C10 N4 Ni1 116.64(18) . . ?
N3 N2 H2 124.7 . . ?
N3 N2 C7 110.6(2) . . ?
C7 N2 H2 124.7 . . ?
C2 N1 C6 122.3(3) . . ?
C19 C16 P1 112.05(17) . . ?
C19 C16 C18 109.9(2) . . ?
C19 C16 C17 109.1(2) . . ?
C18 C16 P1 111.25(17) . . ?
C18 C16 C17 108.4(2) . . ?
C17 C16 P1 105.97(18) . . ?
N4 C14 C15 116.3(2) . . ?
N4 C14 C13 120.1(3) . . ?
C13 C14 C15 123.6(2) . . ?
N3 C9 C10 114.6(2) . . ?
N3 C9 C8 110.7(2) . . ?
C8 C9 C10 134.8(3) . . ?
C22 C20 P1 111.54(17) . . ?
C22 C20 C21 109.2(2) . . ?
C23 C20 P1 110.41(16) . . ?
C23 C20 C22 110.6(2) . . ?
C23 C20 C21 108.1(2) . . ?
C21 C20 P1 106.88(17) . . ?
N4 C10 C9 111.8(2) . . ?
N4 C10 C11 122.1(3) . . ?
C11 C10 C9 126.1(3) . . ?
N2 C7 C8 107.7(2) . . ?
N2 C7 C6 125.9(2) . . ?
C8 C7 C6 126.4(3) . . ?
C20 C22 H22A 109.5 . . ?
C20 C22 H22B 109.5 . . ?
C20 C22 H22C 109.5 . . ?
H22A C22 H22B 109.5 . . ?
H22A C22 H22C 109.5 . . ?
H22B C22 H22C 109.5 . . ?
P1 C15 H15A 110.0 . . ?
P1 C15 H15B 110.0 . . ?
C14 C15 P1 108.43(18) . . ?
C14 C15 H15A 110.0 . . ?
C14 C15 H15B 110.0 . . ?
H15A C15 H15B 108.4 . . ?
C16 C19 H19A 109.5 . . ?
C16 C19 H19B 109.5 . . ?
C16 C19 H19C 109.5 . . ?
H19A C19 H19B 109.5 . . ?
H19A C19 H19C 109.5 . . ?
H19B C19 H19C 109.5 . . ?
C16 C18 H18A 111(2) . . ?
C16 C18 H18B 110.7(19) . . ?
C16 C18 H18C 113(2) . . ?
H18A C18 H18B 104(3) . . ?
H18A C18 H18C 110(3) . . ?
H18B C18 H18C 109(3) . . ?
C16 C17 H17A 109.5 . . ?
C16 C17 H17B 109.5 . . ?
C16 C17 H17C 109.5 . . ?
H17A C17 H17B 109.5 . . ?
H17A C17 H17C 109.5 . . ?
H17B C17 H17C 109.5 . . ?
C20 C23 H23A 109.5 . . ?
C20 C23 H23B 109.5 . . ?
C20 C23 H23C 109.5 . . ?
H23A C23 H23B 109.5 . . ?
H23A C23 H23C 109.5 . . ?
H23B C23 H23C 109.5 . . ?
C9 C8 H8 127.7 . . ?
C7 C8 C9 104.6(2) . . ?
C7 C8 H8 127.7 . . ?
N1 C6 C7 120.0(2) . . ?
N1 C6 C5 119.0(3) . . ?
C5 C6 C7 121.0(3) . . ?
C20 C21 H21A 109.5 . . ?
C20 C21 H21B 109.5 . . ?
C20 C21 H21C 109.5 . . ?
H21A C21 H21B 109.5 . . ?
H21A C21 H21C 109.5 . . ?
H21B C21 H21C 109.5 . . ?
N1 C2 C3 119.1(3) . . ?
N1 C2 C1 117.4(3) . . ?
C3 C2 C1 123.4(3) . . ?
C14 C13 H13 120.1 . . ?
C12 C13 C14 119.9(3) . . ?
C12 C13 H13 120.1 . . ?
C10 C11 H11 120.7 . . ?
C10 C11 C12 118.5(3) . . ?
C12 C11 H11 120.7 . . ?
C13 C12 C11 119.8(3) . . ?
C13 C12 H12 120.1 . . ?
C11 C12 H12 120.1 . . ?
C2 C3 H3 120.0 . . ?
C4 C3 C2 120.0(3) . . ?
C4 C3 H3 120.0 . . ?
C6 C5 H5 120.2 . . ?
C6 C5 C4 119.6(3) . . ?
C4 C5 H5 120.2 . . ?
C3 C4 C5 120.0(3) . . ?
C3 C4 H4 120.0 . . ?
C5 C4 H4 120.0 . . ?
C2 C1 H1A 109.5 . . ?
C2 C1 H1B 109.5 . . ?
C2 C1 H1C 109.5 . . ?
H1A C1 H1B 109.5 . . ?
H1A C1 H1C 109.5 . . ?
H1B C1 H1C 109.5 . . ?

loop_
_geom_bond_atom_site_label_1
_geom_bond_atom_site_label_2
_geom_bond_distance
_geom_bond_site_symmetry_2
_geom_bond_publ_flag
Ni1 Cl1 2.1386(7) . ?
Ni1 P1 2.1707(7) . ?
Ni1 N3 1.946(2) . ?
Ni1 N4 1.891(2) . ?
P1 C16 1.870(3) . ?
P1 C20 1.873(2) . ?
P1 C15 1.842(3) . ?
N3 N2 1.340(3) . ?
N3 C9 1.343(3) . ?
N4 C14 1.353(3) . ?
N4 C10 1.361(4) . ?
N2 H2 0.8600 . ?
N2 C7 1.353(3) . ?
N1 C6 1.357(4) . ?
N1 C2 1.354(4) . ?
C16 C19 1.531(4) . ?
C16 C18 1.544(3) . ?
C16 C17 1.546(3) . ?
C14 C15 1.483(4) . ?
C14 C13 1.393(4) . ?
C9 C10 1.462(4) . ?
C9 C8 1.389(4) . ?
C20 C22 1.533(4) . ?
C20 C23 1.531(4) . ?
C20 C21 1.540(4) . ?
C10 C11 1.372(4) . ?
C7 C8 1.387(4) . ?
C7 C6 1.466(4) . ?
C22 H22A 0.9600 . ?
C22 H22B 0.9600 . ?
C22 H22C 0.9600 . ?
C15 H15A 0.9700 . ?
C15 H15B 0.9700 . ?
C19 H19A 0.9600 . ?
C19 H19B 0.9600 . ?
C19 H19C 0.9600 . ?
C18 H18A 0.92(4) . ?
C18 H18B 1.00(4) . ?
C18 H18C 0.95(3) . ?
C17 H17A 0.9600 . ?
C17 H17B 0.9600 . ?
C17 H17C 0.9600 . ?
C23 H23A 0.9600 . ?
C23 H23B 0.9600 . ?
C23 H23C 0.9600 . ?
C8 H8 0.9300 . ?
C6 C5 1.378(4) . ?
C21 H21A 0.9600 . ?
C21 H21B 0.9600 . ?
C21 H21C 0.9600 . ?
C2 C3 1.378(4) . ?
C2 C1 1.494(4) . ?
C13 H13 0.9300 . ?
C13 C12 1.374(4) . ?
C11 H11 0.9300 . ?
C11 C12 1.383(4) . ?
C12 H12 0.9300 . ?
C3 H3 0.9300 . ?
C3 C4 1.367(5) . ?
C5 H5 0.9300 . ?
C5 C4 1.386(4) . ?
C4 H4 0.9300 . ?
C1 H1A 0.9600 . ?
C1 H1B 0.9600 . ?
C1 H1C 0.9600 . ?

loop_
_geom_torsion_atom_site_label_1
_geom_torsion_atom_site_label_2
_geom_torsion_atom_site_label_3
_geom_torsion_atom_site_label_4
_geom_torsion
_geom_torsion_site_symmetry_1
_geom_torsion_site_symmetry_2
_geom_torsion_site_symmetry_3
_geom_torsion_site_symmetry_4
_geom_torsion_publ_flag
Ni1 P1 C16 C19 -86.57(18) . . . . ?
Ni1 P1 C16 C18 149.91(15) . . . . ?
Ni1 P1 C16 C17 32.3(2) . . . . ?
Ni1 P1 C20 C22 -174.19(16) . . . . ?
Ni1 P1 C20 C23 62.5(2) . . . . ?
Ni1 P1 C20 C21 -54.92(18) . . . . ?
Ni1 P1 C15 C14 25.05(18) . . . . ?
Ni1 N3 N2 C7 167.0(2) . . . . ?
Ni1 N3 C9 C10 8.8(3) . . . . ?
Ni1 N3 C9 C8 -170.61(18) . . . . ?
Ni1 N4 C14 C15 5.2(3) . . . . ?
Ni1 N4 C14 C13 -175.27(19) . . . . ?
Ni1 N4 C10 C9 -4.6(3) . . . . ?
Ni1 N4 C10 C11 174.4(2) . . . . ?
P1 Ni1 N4 C14 10.71(18) . . . . ?
P1 Ni1 N4 C10 -164.87(18) . . . . ?
N3 Ni1 N4 C14 -177.0(2) . . . . ?
N3 Ni1 N4 C10 7.46(18) . . . . ?
N3 N2 C7 C8 -0.1(3) . . . . ?
N3 N2 C7 C6 -176.9(2) . . . . ?
N3 C9 C10 N4 -2.9(3) . . . . ?
N3 C9 C10 C11 178.1(3) . . . . ?
N3 C9 C8 C7 -0.1(3) . . . . ?
N4 C14 C15 P1 -21.4(3) . . . . ?
N4 C14 C13 C12 0.9(4) . . . . ?
N4 C10 C11 C12 1.4(4) . . . . ?
N2 N3 C9 C10 179.5(2) . . . . ?
N2 N3 C9 C8 0.1(3) . . . . ?
N2 C7 C8 C9 0.1(3) . . . . ?
N2 C7 C6 N1 -9.6(4) . . . . ?
N2 C7 C6 C5 169.0(3) . . . . ?
N1 C6 C5 C4 1.7(5) . . . . ?
N1 C2 C3 C4 0.6(5) . . . . ?
C16 P1 C20 C22 47.2(2) . . . . ?
C16 P1 C20 C23 -76.2(2) . . . . ?
C16 P1 C20 C21 166.47(17) . . . . ?
C16 P1 C15 C14 150.42(17) . . . . ?
C14 N4 C10 C9 179.6(2) . . . . ?
C14 N4 C10 C11 -1.3(4) . . . . ?
C14 C13 C12 C11 -0.8(5) . . . . ?
C9 N3 N2 C7 0.0(3) . . . . ?
C9 C10 C11 C12 -179.7(3) . . . . ?
C20 P1 C16 C19 47.2(2) . . . . ?
C20 P1 C16 C18 -76.3(2) . . . . ?
C20 P1 C16 C17 166.06(17) . . . . ?
C20 P1 C15 C14 -88.85(19) . . . . ?
C10 N4 C14 C15 -179.4(2) . . . . ?
C10 N4 C14 C13 0.2(4) . . . . ?
C10 C9 C8 C7 -179.4(3) . . . . ?
C10 C11 C12 C13 -0.3(5) . . . . ?
C7 C6 C5 C4 -176.8(3) . . . . ?
C15 P1 C16 C19 162.42(17) . . . . ?
C15 P1 C16 C18 38.9(2) . . . . ?
C15 P1 C16 C17 -78.72(19) . . . . ?
C15 P1 C20 C22 -67.6(2) . . . . ?
C15 P1 C20 C23 169.03(19) . . . . ?
C15 P1 C20 C21 51.7(2) . . . . ?
C15 C14 C13 C12 -179.6(3) . . . . ?
C8 C9 C10 N4 176.3(3) . . . . ?
C8 C9 C10 C11 -2.7(5) . . . . ?
C8 C7 C6 N1 174.1(3) . . . . ?
C8 C7 C6 C5 -7.3(4) . . . . ?
C6 N1 C2 C3 -0.3(4) . . . . ?
C6 N1 C2 C1 178.8(3) . . . . ?
C6 C7 C8 C9 177.0(3) . . . . ?
C6 C5 C4 C3 -1.4(5) . . . . ?
C2 N1 C6 C7 177.7(2) . . . . ?
C2 N1 C6 C5 -0.9(4) . . . . ?
C2 C3 C4 C5 0.2(5) . . . . ?
C13 C14 C15 P1 159.1(2) . . . . ?
C1 C2 C3 C4 -178.4(3) . . . . ?

loop_
_smtbx_masks_void_nr
_smtbx_masks_void_average_x
_smtbx_masks_void_average_y
_smtbx_masks_void_average_z
_smtbx_masks_void_volume
_smtbx_masks_void_count_electrons
_smtbx_masks_void_content
1 0.000 -0.200 -0.071 406.1 152.3 '16 H2O'
